data_4130842
loop_
_publ_author_name
'Seitz, Andreas E.'
'Eckhardt, Maria'
'Erlebach, Andreas'
'Peresypkina, Eugenia V.'
'Sierka, Marek'
'Scheer, Manfred'

_publ_section_title
;
 Pnictogen-Silicon Analogues of Benzene.
;
_journal_issue 33
_journal_name_full 'Journal of the American Chemical Society'
_journal_page_first 10433
_journal_page_last 10436
_journal_paper_doi 10.1021/jacs.6b07389
_journal_volume 138
_journal_year 2016
_chemical_formula_moiety 'C30 H46 As2 N4 Si2, 2(C6 D6)'
_chemical_formula_sum 'C42 H46 As2 D12 N4 Si2'
_chemical_formula_weight 837.01
_space_group_crystal_system triclinic
_space_group_IT_number 2
_space_group_name_Hall '-P 1'
_space_group_name_H-M_alt 'P -1'
_atom_sites_solution_hydrogens geom
_audit_creation_date 2016-01-23
_audit_creation_method
;
Olex2 1.2
(compiled 2015.09.30 svn.r3233 for OlexSys, GUI svn.r5103)
;
_cell_angle_alpha 69.954(6)
_cell_angle_beta 77.338(5)
_cell_angle_gamma 86.516(5)
_cell_formula_units_Z 1
_cell_length_a 9.2900(6)
_cell_length_b 9.9536(6)
_cell_length_c 12.5142(8)
_cell_measurement_reflns_used 5325
_cell_measurement_temperature 123(1)
_cell_measurement_theta_max 66.3870
_cell_measurement_theta_min 4.6970
_cell_volume 1060.50(12)
_computing_cell_refinement
;
CrysAlisPro, Agilent Technologies,
Version 1.171.37.34 (release 22-05-2014 CrysAlis171 .NET)
(compiled May 22 2014,16:03:01)
;
_computing_data_collection
;
CrysAlisPro, Agilent Technologies,
Version 1.171.37.34 (release 22-05-2014 CrysAlis171 .NET)
(compiled May 22 2014,16:03:01)
;
_computing_data_reduction
;
CrysAlisPro, Agilent Technologies,
Version 1.171.37.34 (release 22-05-2014 CrysAlis171 .NET)
(compiled May 22 2014,16:03:01)
;
_computing_molecular_graphics 'Olex2 (Dolomanov et al., 2009)'
_computing_publication_material 'Olex2 (Dolomanov et al., 2009)'
_computing_structure_refinement 'ShelXL (Sheldrick, 2015)'
_computing_structure_solution 'ShelXT (Sheldrick, 2015)'
_diffrn_ambient_environment N~2~
_diffrn_ambient_temperature 123(1)
_diffrn_detector 'CCD plate'
_diffrn_detector_area_resol_mean 5.2548
_diffrn_detector_type AtlasS2
_diffrn_measured_fraction_theta_full 0.987
_diffrn_measured_fraction_theta_max 0.987
_diffrn_measurement_details
;
#__ type_ start__ end____ width___ exp.time_
  1 omega  -40.00   81.00   1.0000    2.0000
omega____ theta____ kappa____ phi______ frames
    -       41.5337  -19.0000  -60.0000 121

#__ type_ start__ end____ width___ exp.time_
  2 omega   64.00  152.00   1.0000    6.0000
omega____ theta____ kappa____ phi______ frames
    -       93.5000  -15.0000  -60.0000 88

#__ type_ start__ end____ width___ exp.time_
  3 omega  111.00  170.00   1.0000    6.0000
omega____ theta____ kappa____ phi______ frames
    -       93.5000   30.0000  -60.0000 59

#__ type_ start__ end____ width___ exp.time_
  4 omega  115.00  158.00   1.0000    6.0000
omega____ theta____ kappa____ phi______ frames
    -       93.5000   45.0000    0.0000 43

#__ type_ start__ end____ width___ exp.time_
  5 omega   87.00  113.00   1.0000    6.0000
omega____ theta____ kappa____ phi______ frames
    -       93.5000  -45.0000   60.0000 26

#__ type_ start__ end____ width___ exp.time_
  6 omega   74.00  112.00   1.0000    6.0000
omega____ theta____ kappa____ phi______ frames
    -       93.5000  -61.0000   60.0000 38

#__ type_ start__ end____ width___ exp.time_
  7 omega   90.00  120.00   1.0000    6.0000
omega____ theta____ kappa____ phi______ frames
    -       93.5000  -91.0000  146.4901 30

#__ type_ start__ end____ width___ exp.time_
  8 omega   37.00  126.00   1.0000    6.0000
omega____ theta____ kappa____ phi______ frames
    -       93.5000  -92.0000   67.7935 89

#__ type_ start__ end____ width___ exp.time_
  9 omega   73.00  124.00   1.0000    6.0000
omega____ theta____ kappa____ phi______ frames
    -       93.5000  -61.0000  -90.0000 51

#__ type_ start__ end____ width___ exp.time_
 10 omega   63.00  102.00   1.0000    6.0000
omega____ theta____ kappa____ phi______ frames
    -       93.5000   30.0000  -60.0000 39

#__ type_ start__ end____ width___ exp.time_
 11 omega   70.00  100.00   1.0000    6.0000
omega____ theta____ kappa____ phi______ frames
    -       93.5000   45.0000    0.0000 30

#__ type_ start__ end____ width___ exp.time_
 12 omega   41.00  109.00   1.0000    2.0000
omega____ theta____ kappa____ phi______ frames
    -       41.5337   38.0000  120.0000 68

#__ type_ start__ end____ width___ exp.time_
 13 omega   31.00   68.00   1.0000    6.0000
omega____ theta____ kappa____ phi______ frames
    -       93.5000  -45.0000   60.0000 37

#__ type_ start__ end____ width___ exp.time_
 14 omega   17.00   43.00   1.0000    6.0000
omega____ theta____ kappa____ phi______ frames
    -       93.5000  -91.0000  146.4901 26

#__ type_ start__ end____ width___ exp.time_
 15 omega   20.00   64.00   1.0000    6.0000
omega____ theta____ kappa____ phi______ frames
    -       93.5000  -61.0000   60.0000 44

#__ type_ start__ end____ width___ exp.time_
 16 omega   18.00   61.00   1.0000    6.0000
omega____ theta____ kappa____ phi______ frames
    -       93.5000  -15.0000  -60.0000 43

#__ type_ start__ end____ width___ exp.time_
 17 omega   22.00   68.00   1.0000    6.0000
omega____ theta____ kappa____ phi______ frames
    -       93.5000  -61.0000  -90.0000 46

#__ type_ start__ end____ width___ exp.time_
 18 omega   46.00  130.00   1.0000    6.0000
omega____ theta____ kappa____ phi______ frames
    -       93.5000  -92.0000  -74.2201 84

#__ type_ start__ end____ width___ exp.time_
 19 omega   17.00   76.00   1.0000    6.0000
omega____ theta____ kappa____ phi______ frames
    -       93.5000  -94.0000 -120.0000 59

#__ type_ start__ end____ width___ exp.time_
 20 omega   15.00   64.00   1.0000    6.0000
omega____ theta____ kappa____ phi______ frames
    -       93.5000  -94.0000 -150.0000 49

#__ type_ start__ end____ width___ exp.time_
 21 omega  -96.00  -20.00   1.0000    2.0000
omega____ theta____ kappa____ phi______ frames
    -      -41.5337  125.0000  150.0000 76
;
_diffrn_measurement_device 'four-circle diffractometer'
_diffrn_measurement_device_type 'Xcalibur, AtlasS2, Gemini ultra'
_diffrn_measurement_method '\w scans'
_diffrn_orient_matrix_UB_11 0.1117801000
_diffrn_orient_matrix_UB_12 0.0073731000
_diffrn_orient_matrix_UB_13 -0.1128477000
_diffrn_orient_matrix_UB_21 0.1208025000
_diffrn_orient_matrix_UB_22 -0.0574650000
_diffrn_orient_matrix_UB_23 0.0704246000
_diffrn_orient_matrix_UB_31 -0.0425069000
_diffrn_orient_matrix_UB_32 -0.1542548000
_diffrn_orient_matrix_UB_33 0.0168221000
_diffrn_radiation_monochromator mirror
_diffrn_radiation_probe x-ray
_diffrn_radiation_type CuK\a
_diffrn_radiation_wavelength 1.54184
_diffrn_reflns_av_R_equivalents 0.0270
_diffrn_reflns_av_unetI/netI 0.0332
_diffrn_reflns_Laue_measured_fraction_full 0.987
_diffrn_reflns_Laue_measured_fraction_max 0.987
_diffrn_reflns_limit_h_max 11
_diffrn_reflns_limit_h_min -10
_diffrn_reflns_limit_k_max 8
_diffrn_reflns_limit_k_min -11
_diffrn_reflns_limit_l_max 14
_diffrn_reflns_limit_l_min -14
_diffrn_reflns_number 7818
_diffrn_reflns_point_group_measured_fraction_full 0.987
_diffrn_reflns_point_group_measured_fraction_max 0.987
_diffrn_reflns_theta_full 66.813
_diffrn_reflns_theta_max 66.813
_diffrn_reflns_theta_min 3.847
_diffrn_source 'sealed X-ray tube'
_diffrn_source_type 'Enhance Ultra (Cu) X-ray Source'
_exptl_absorpt_coefficient_mu 2.737
_exptl_absorpt_correction_T_max 0.842
_exptl_absorpt_correction_T_min 0.759
_exptl_absorpt_correction_type gaussian
_exptl_absorpt_process_details
;
CrysAlisPro, Agilent Technologies,
Version 1.171.37.34 (release 22-05-2014 CrysAlis171 .NET)
(compiled May 22 2014,16:03:01)
Numerical absorption correction based on gaussian integration over
			a multifaceted crystal model
Empirical absorption correction using spherical harmonics,
 implemented in SCALE3 ABSPACK scaling algorithm.
;
_exptl_crystal_colour 'clear orange'
_exptl_crystal_colour_lustre clear
_exptl_crystal_colour_primary orange
_exptl_crystal_density_diffrn 1.311
_exptl_crystal_description
;
;
_exptl_crystal_F_000 432
_exptl_crystal_size_max 0.1836
_exptl_crystal_size_mid 0.1289
_exptl_crystal_size_min 0.1169
_refine_diff_density_max 0.346
_refine_diff_density_min -0.297
_refine_diff_density_rms 0.073
_refine_ls_extinction_method none
_refine_ls_goodness_of_fit_ref 1.143
_refine_ls_hydrogen_treatment constr
_refine_ls_matrix_type full
_refine_ls_number_parameters 232
_refine_ls_number_reflns 3713
_refine_ls_number_restraints 0
_refine_ls_restrained_S_all 1.143
_refine_ls_R_factor_all 0.0307
_refine_ls_R_factor_gt 0.0275
_refine_ls_shift/su_max 0.001
_refine_ls_shift/su_mean 0.000
_refine_ls_structure_factor_coef Fsqd
_refine_ls_weighting_details 'w=1/[\s^2^(Fo^2^)+(0.0397P)^2^+0.1684P] where P=(Fo^2^+2Fc^2^)/3'
_refine_ls_weighting_scheme calc
_refine_ls_wR_factor_gt 0.0765
_refine_ls_wR_factor_ref 0.0791
_reflns_Friedel_coverage 0.000
_reflns_number_gt 3417
_reflns_number_total 3713
_reflns_threshold_expression 'I > 2\s(I)'
_cod_data_source_file ja6b07389_si_004.cif
_cod_data_source_block sean276
_cod_original_cell_volume 1060.50(13)
_cod_database_code 4130842
_chemical_oxdiff_formula C42D12H46As2N4Si2
_chemical_oxdiff_usercomment 'orange block'
_shelx_space_group_comment
;
The symmetry employed for this shelxl refinement is uniquely defined
by the following loop, which should always be used as a source of
symmetry information in preference to the above space-group names.
They are only intended as comments.
;
_reflns_odcompleteness_completeness 98.33
_reflns_odcompleteness_iscentric 1
_reflns_odcompleteness_theta 66.97
_olex2_refinement_description
;
1. Fixed Uiso
 At 1.2 times of:
  All C(H) groups
 At 1.5 times of:
  All C(H,H,H) groups
2.a Aromatic/amide H refined with riding coordinates:
 C7(H7), C3(H3), C5(H5), C18(D18), C4(H4), C6(H6), C19(D19), C16(D16),
 C21(D21), C20(D20), C17(D17)
2.b Idealised Me refined as rotating group:
 C9(H9A,H9B,H9C), C10(H10A,H10B,H10C), C14(H14A,H14B,H14C), C13(H13A,H13B,
 H13C), C11(H11A,H11B,H11C), C15(H15A,H15B,H15C)
;
_shelx_shelxl_version_number 2014/7
_olex2_submission_special_instructions 'No special instructions were received'

loop_
_space_group_symop_operation_xyz
'x, y, z'
'-x, -y, -z'

loop_
_atom_site_label
_atom_site_type_symbol
_atom_site_fract_x
_atom_site_fract_y
_atom_site_fract_z
_atom_site_U_iso_or_equiv
_atom_site_adp_type
_atom_site_occupancy
_atom_site_site_symmetry_order
_atom_site_calc_flag
_atom_site_refinement_flags_posn
As1 As 0.55900(3) 0.08359(2) 1.09518(2) 0.02143(10) Uani 1 1 d .
Si1 Si 0.44715(6) 0.12480(5) 0.94230(4) 0.01472(13) Uani 1 1 d .
N1 N 0.49243(18) 0.29441(17) 0.81880(14) 0.0177(3) Uani 1 1 d .
N2 N 0.28287(18) 0.23978(17) 0.93602(15) 0.0188(4) Uani 1 1 d .
C1 C 0.3577(2) 0.3443(2) 0.84534(16) 0.0158(4) Uani 1 1 d .
C2 C 0.2999(2) 0.4861(2) 0.78278(17) 0.0171(4) Uani 1 1 d .
C7 C 0.3203(2) 0.6078(2) 0.80844(17) 0.0185(4) Uani 1 1 d .
H7 H 0.3685 0.6016 0.8695 0.022 Uiso 1 1 calc R
C8 C 0.6286(2) 0.3675(2) 0.73886(17) 0.0202(4) Uani 1 1 d .
C3 C 0.2268(2) 0.4951(2) 0.69463(18) 0.0216(4) Uani 1 1 d .
H3 H 0.2124 0.4118 0.6773 0.026 Uiso 1 1 calc R
C9 C 0.6009(3) 0.4559(2) 0.61884(19) 0.0269(5) Uani 1 1 d .
H9A H 0.5547 0.3951 0.5882 0.040 Uiso 1 1 calc GR
H9B H 0.6949 0.4945 0.5660 0.040 Uiso 1 1 calc GR
H9C H 0.5353 0.5350 0.6253 0.040 Uiso 1 1 calc GR
C10 C 0.6910(3) 0.4615(2) 0.7925(2) 0.0290(5) Uani 1 1 d .
H10A H 0.6218 0.5382 0.7986 0.043 Uiso 1 1 calc GR
H10B H 0.7858 0.5033 0.7431 0.043 Uiso 1 1 calc GR
H10C H 0.7054 0.4034 0.8702 0.043 Uiso 1 1 calc GR
C5 C 0.1976(2) 0.7479(2) 0.65635(18) 0.0219(4) Uani 1 1 d .
H5 H 0.1634 0.8376 0.6128 0.026 Uiso 1 1 calc R
C12 C 0.1347(2) 0.2404(2) 1.00955(18) 0.0197(4) Uani 1 1 d .
C18 C 0.9077(3) 0.8544(2) 0.4628(2) 0.0330(5) Uani 1 1 d .
D18 D 1.0120 0.8548 0.4536 0.040 Uiso 1 1 calc R
C4 C 0.1750(2) 0.6263(2) 0.63190(18) 0.0236(5) Uani 1 1 d .
H4 H 0.1241 0.6323 0.5724 0.028 Uiso 1 1 calc R
C6 C 0.2700(2) 0.7390(2) 0.74424(18) 0.0213(4) Uani 1 1 d .
H6 H 0.2854 0.8227 0.7608 0.026 Uiso 1 1 calc R
C19 C 0.8457(3) 0.8537(2) 0.3726(2) 0.0320(5) Uani 1 1 d .
D19 D 0.9073 0.8536 0.3012 0.038 Uiso 1 1 calc R
C14 C 0.1340(3) 0.3458(3) 1.0737(2) 0.0311(5) Uani 1 1 d .
H14A H 0.2131 0.3223 1.1174 0.047 Uiso 1 1 calc GR
H14B H 0.0387 0.3397 1.1277 0.047 Uiso 1 1 calc GR
H14C H 0.1499 0.4431 1.0174 0.047 Uiso 1 1 calc GR
C16 C 0.6681(3) 0.8543(3) 0.5800(2) 0.0388(6) Uani 1 1 d .
D16 D 0.6073 0.8547 0.6516 0.047 Uiso 1 1 calc R
C21 C 0.6054(3) 0.8534(3) 0.4899(3) 0.0396(6) Uani 1 1 d .
D21 D 0.5011 0.8530 0.4997 0.048 Uiso 1 1 calc R
C20 C 0.6935(3) 0.8532(2) 0.3857(2) 0.0384(6) Uani 1 1 d .
D20 D 0.6504 0.8528 0.3236 0.046 Uiso 1 1 calc R
C13 C 0.0148(2) 0.2746(3) 0.9385(2) 0.0298(5) Uani 1 1 d .
H13A H 0.0249 0.3749 0.8874 0.045 Uiso 1 1 calc GR
H13B H -0.0824 0.2586 0.9912 0.045 Uiso 1 1 calc GR
H13C H 0.0250 0.2125 0.8913 0.045 Uiso 1 1 calc GR
C11 C 0.7377(3) 0.2493(2) 0.7276(2) 0.0300(5) Uani 1 1 d .
H11A H 0.7548 0.1919 0.8047 0.045 Uiso 1 1 calc GR
H11B H 0.8313 0.2923 0.6766 0.045 Uiso 1 1 calc GR
H11C H 0.6970 0.1880 0.6944 0.045 Uiso 1 1 calc GR
C17 C 0.8194(3) 0.8546(3) 0.5654(2) 0.0361(6) Uani 1 1 d .
D17 D 0.8627 0.8548 0.6274 0.043 Uiso 1 1 calc R
C15 C 0.1082(3) 0.0894(2) 1.0980(2) 0.0326(6) Uani 1 1 d .
H15A H 0.1118 0.0208 1.0571 0.049 Uiso 1 1 calc GR
H15B H 0.0111 0.0837 1.1497 0.049 Uiso 1 1 calc GR
H15C H 0.1848 0.0669 1.1441 0.049 Uiso 1 1 calc GR

loop_
_atom_site_aniso_label
_atom_site_aniso_U_11
_atom_site_aniso_U_22
_atom_site_aniso_U_33
_atom_site_aniso_U_23
_atom_site_aniso_U_13
_atom_site_aniso_U_12
As1 0.03221(16) 0.01572(14) 0.02102(14) -0.00725(9) -0.01468(10) 0.00492(9)
Si1 0.0167(3) 0.0121(3) 0.0149(3) -0.00311(19) -0.0058(2) 0.00381(19)
N1 0.0170(8) 0.0150(8) 0.0182(8) -0.0023(6) -0.0043(7) 0.0040(6)
N2 0.0179(9) 0.0143(8) 0.0202(8) -0.0022(6) -0.0033(7) 0.0048(6)
C1 0.0194(10) 0.0146(9) 0.0155(9) -0.0065(7) -0.0064(7) 0.0027(7)
C2 0.0166(10) 0.0149(9) 0.0172(9) -0.0031(7) -0.0031(7) 0.0035(7)
C7 0.0183(10) 0.0194(10) 0.0180(10) -0.0057(8) -0.0053(8) 0.0015(8)
C8 0.0183(10) 0.0187(10) 0.0188(10) -0.0019(8) -0.0020(8) 0.0022(8)
C3 0.0259(11) 0.0193(10) 0.0229(10) -0.0085(8) -0.0109(8) 0.0058(8)
C9 0.0274(12) 0.0263(11) 0.0189(11) 0.0001(8) -0.0015(9) 0.0036(9)
C10 0.0231(12) 0.0299(12) 0.0322(12) -0.0062(9) -0.0085(9) -0.0026(9)
C5 0.0235(11) 0.0164(10) 0.0220(10) -0.0018(8) -0.0063(8) 0.0069(8)
C12 0.0169(10) 0.0159(10) 0.0225(10) -0.0035(8) -0.0023(8) 0.0038(7)
C18 0.0305(13) 0.0233(11) 0.0416(14) -0.0069(10) -0.0077(10) 0.0047(9)
C4 0.0283(11) 0.0221(11) 0.0218(11) -0.0064(8) -0.0122(9) 0.0089(8)
C6 0.0241(11) 0.0144(10) 0.0257(11) -0.0071(8) -0.0060(8) 0.0025(8)
C19 0.0417(14) 0.0195(11) 0.0287(12) -0.0055(9) 0.0010(10) 0.0006(9)
C14 0.0348(13) 0.0293(12) 0.0267(12) -0.0116(9) 0.0030(10) -0.0028(10)
C16 0.0462(16) 0.0262(12) 0.0354(14) -0.0092(10) 0.0068(11) 0.0013(11)
C21 0.0256(13) 0.0239(12) 0.0647(18) -0.0109(12) -0.0075(12) 0.0033(9)
C20 0.0590(18) 0.0194(11) 0.0413(15) -0.0063(10) -0.0264(13) 0.0011(11)
C13 0.0206(11) 0.0342(13) 0.0328(12) -0.0074(10) -0.0080(9) 0.0013(9)
C11 0.0233(12) 0.0242(11) 0.0314(12) -0.0023(9) 0.0036(9) 0.0072(9)
C17 0.0482(16) 0.0272(12) 0.0318(13) -0.0062(10) -0.0136(11) 0.0042(10)
C15 0.0256(12) 0.0206(11) 0.0370(13) 0.0016(10) 0.0039(10) 0.0040(9)

loop_
_atom_type_symbol
_atom_type_description
_atom_type_scat_dispersion_real
_atom_type_scat_dispersion_imag
_atom_type_scat_source
C C 0.0181 0.0091 'International Tables Vol C Tables 4.2.6.8 and 6.1.1.4'
D D 0.0000 0.0000 'International Tables Vol C Tables 4.2.6.8 and 6.1.1.4'
As As -0.9300 1.0051 'International Tables Vol C Tables 4.2.6.8 and 6.1.1.4'
H H 0.0000 0.0000 'International Tables Vol C Tables 4.2.6.8 and 6.1.1.4'
N N 0.0311 0.0180 'International Tables Vol C Tables 4.2.6.8 and 6.1.1.4'
Si Si 0.2541 0.3302 'International Tables Vol C Tables 4.2.6.8 and 6.1.1.4'

loop_
_exptl_crystal_face_index_h
_exptl_crystal_face_index_k
_exptl_crystal_face_index_l
_exptl_crystal_face_perp_dist
_exptl_oxdiff_crystal_face_indexfrac_h
_exptl_oxdiff_crystal_face_indexfrac_k
_exptl_oxdiff_crystal_face_indexfrac_l
_exptl_oxdiff_crystal_face_x
_exptl_oxdiff_crystal_face_y
_exptl_oxdiff_crystal_face_z
-3 -5 -5 0.0624 -3.0071 -5.4072 -5.3932 0.2326 -0.4324 0.8712
3 -1 7 0.0413 2.8226 -0.7320 6.9579 -0.4751 0.8731 0.1100
0 5 -3 0.0551 -0.4368 5.0024 -2.6725 0.2896 -0.5284 -0.7980
-1 -6 -6 0.0676 -0.7171 -5.5568 -6.2750 0.5870 -0.2092 0.7821
-1 0 7 0.0183 -1.3165 0.0200 6.9326 -0.9293 0.3280 0.1695
2 4 -3 0.0541 2.0197 4.4270 -2.5885 0.5505 -0.1927 -0.8123
6 -1 3 0.0410 5.7606 -0.9785 2.6919 0.3329 0.9417 -0.0486
-1 6 0 0.0706 -1.4649 5.9963 0.4535 -0.1707 -0.4896 -0.8551
-5 -4 -3 0.0372 -5.0322 -3.8698 -3.2870 -0.2201 -0.6170 0.7555

loop_
_geom_angle_atom_site_label_1
_geom_angle_atom_site_label_2
_geom_angle_atom_site_label_3
_geom_angle
_geom_angle_site_symmetry_1
_geom_angle_site_symmetry_3
Si1 As1 Si1 71.39(2) . 2_657
As1 Si1 As1 108.61(2) . 2_657
As1 Si1 Si1 54.195(19) 2_657 2_657
As1 Si1 Si1 54.412(19) . 2_657
As1 Si1 C1 127.40(5) 2_657 .
As1 Si1 C1 123.99(5) . .
N1 Si1 As1 117.80(6) . .
N1 Si1 As1 119.08(6) . 2_657
N1 Si1 Si1 144.71(6) . 2_657
N1 Si1 C1 35.24(7) . .
N2 Si1 As1 118.19(6) . .
N2 Si1 As1 118.73(6) . 2_657
N2 Si1 Si1 144.76(6) . 2_657
N2 Si1 N1 70.53(7) . .
N2 Si1 C1 35.31(7) . .
C1 Si1 Si1 178.40(6) . 2_657
C1 N1 Si1 91.55(12) . .
C1 N1 C8 130.90(16) . .
C8 N1 Si1 135.98(13) . .
C1 N2 Si1 91.53(12) . .
C1 N2 C12 130.07(16) . .
C12 N2 Si1 137.41(13) . .
N1 C1 Si1 53.20(9) . .
N1 C1 N2 106.30(16) . .
N1 C1 C2 126.80(17) . .
N2 C1 Si1 53.15(10) . .
N2 C1 C2 126.84(18) . .
C2 C1 Si1 179.98(18) . .
C7 C2 C1 121.83(18) . .
C7 C2 C3 119.94(18) . .
C3 C2 C1 118.21(18) . .
C2 C7 H7 120.1 . .
C2 C7 C6 119.76(19) . .
C6 C7 H7 120.1 . .
N1 C8 C9 111.73(17) . .
N1 C8 C10 109.29(17) . .
N1 C8 C11 106.12(16) . .
C9 C8 C11 109.39(18) . .
C10 C8 C9 110.75(18) . .
C10 C8 C11 109.43(19) . .
C2 C3 H3 120.0 . .
C2 C3 C4 120.0(2) . .
C4 C3 H3 120.0 . .
C8 C9 H9A 109.5 . .
C8 C9 H9B 109.5 . .
C8 C9 H9C 109.5 . .
H9A C9 H9B 109.5 . .
H9A C9 H9C 109.5 . .
H9B C9 H9C 109.5 . .
C8 C10 H10A 109.5 . .
C8 C10 H10B 109.5 . .
C8 C10 H10C 109.5 . .
H10A C10 H10B 109.5 . .
H10A C10 H10C 109.5 . .
H10B C10 H10C 109.5 . .
C4 C5 H5 120.0 . .
C4 C5 C6 120.08(19) . .
C6 C5 H5 120.0 . .
N2 C12 C14 109.54(17) . .
N2 C12 C13 111.78(18) . .
N2 C12 C15 105.90(16) . .
C14 C12 C13 111.23(19) . .
C14 C12 C15 109.10(19) . .
C13 C12 C15 109.11(18) . .
C19 C18 D18 120.0 . .
C17 C18 D18 120.0 . .
C17 C18 C19 120.0(2) . .
C3 C4 H4 120.0 . .
C5 C4 C3 120.0(2) . .
C5 C4 H4 120.0 . .
C7 C6 H6 119.9 . .
C5 C6 C7 120.25(19) . .
C5 C6 H6 119.9 . .
C18 C19 D19 119.9 . .
C18 C19 C20 120.2(2) . .
C20 C19 D19 119.9 . .
C12 C14 H14A 109.5 . .
C12 C14 H14B 109.5 . .
C12 C14 H14C 109.5 . .
H14A C14 H14B 109.5 . .
H14A C14 H14C 109.5 . .
H14B C14 H14C 109.5 . .
C21 C16 D16 120.2 . .
C17 C16 D16 120.2 . .
C17 C16 C21 119.6(2) . .
C16 C21 D21 119.8 . .
C16 C21 C20 120.4(2) . .
C20 C21 D21 119.8 . .
C19 C20 D20 120.4 . .
C21 C20 C19 119.2(2) . .
C21 C20 D20 120.4 . .
C12 C13 H13A 109.5 . .
C12 C13 H13B 109.5 . .
C12 C13 H13C 109.5 . .
H13A C13 H13B 109.5 . .
H13A C13 H13C 109.5 . .
H13B C13 H13C 109.5 . .
C8 C11 H11A 109.5 . .
C8 C11 H11B 109.5 . .
C8 C11 H11C 109.5 . .
H11A C11 H11B 109.5 . .
H11A C11 H11C 109.5 . .
H11B C11 H11C 109.5 . .
C18 C17 C16 120.7(3) . .
C18 C17 D17 119.7 . .
C16 C17 D17 119.7 . .
C12 C15 H15A 109.5 . .
C12 C15 H15B 109.5 . .
C12 C15 H15C 109.5 . .
H15A C15 H15B 109.5 . .
H15A C15 H15C 109.5 . .
H15B C15 H15C 109.5 . .

loop_
_geom_bond_atom_site_label_1
_geom_bond_atom_site_label_2
_geom_bond_distance
_geom_bond_site_symmetry_2
As1 Si1 2.2782(6) .
As1 Si1 2.2844(6) 2_657
Si1 As1 2.2844(6) 2_657
Si1 Si1 2.6623(10) 2_657
Si1 N1 1.8516(16) .
Si1 N2 1.8503(17) .
Si1 C1 2.311(2) .
N1 C1 1.334(3) .
N1 C8 1.480(3) .
N2 C1 1.337(3) .
N2 C12 1.480(3) .
C1 C2 1.492(3) .
C2 C7 1.389(3) .
C2 C3 1.393(3) .
C7 H7 0.9500 .
C7 C6 1.393(3) .
C8 C9 1.527(3) .
C8 C10 1.526(3) .
C8 C11 1.529(3) .
C3 H3 0.9500 .
C3 C4 1.393(3) .
C9 H9A 0.9800 .
C9 H9B 0.9800 .
C9 H9C 0.9800 .
C10 H10A 0.9800 .
C10 H10B 0.9800 .
C10 H10C 0.9800 .
C5 H5 0.9500 .
C5 C4 1.384(3) .
C5 C6 1.386(3) .
C12 C14 1.524(3) .
C12 C13 1.525(3) .
C12 C15 1.526(3) .
C18 D18 0.9500 .
C18 C19 1.379(4) .
C18 C17 1.364(4) .
C4 H4 0.9500 .
C6 H6 0.9500 .
C19 D19 0.9500 .
C19 C20 1.387(4) .
C14 H14A 0.9800 .
C14 H14B 0.9800 .
C14 H14C 0.9800 .
C16 D16 0.9500 .
C16 C21 1.380(4) .
C16 C17 1.377(4) .
C21 D21 0.9500 .
C21 C20 1.380(4) .
C20 D20 0.9500 .
C13 H13A 0.9800 .
C13 H13B 0.9800 .
C13 H13C 0.9800 .
C11 H11A 0.9800 .
C11 H11B 0.9800 .
C11 H11C 0.9800 .
C17 D17 0.9500 .
C15 H15A 0.9800 .
C15 H15B 0.9800 .
C15 H15C 0.9800 .

loop_
_geom_torsion_atom_site_label_1
_geom_torsion_atom_site_label_2
_geom_torsion_atom_site_label_3
_geom_torsion_atom_site_label_4
_geom_torsion
_geom_torsion_site_symmetry_1
As1 Si1 N1 C1 -110.43(11) .
As1 Si1 N1 C1 114.65(11) 2_657
As1 Si1 N1 C8 55.7(2) .
As1 Si1 N1 C8 -79.2(2) 2_657
As1 Si1 N2 C1 109.92(11) .
As1 Si1 N2 C1 -115.11(11) 2_657
As1 Si1 N2 C12 76.2(2) 2_657
As1 Si1 N2 C12 -58.8(2) .
Si1 Si1 N1 C1 -177.24(10) 2_657
Si1 Si1 N1 C8 -11.1(3) 2_657
Si1 Si1 N2 C1 177.24(10) 2_657
Si1 Si1 N2 C12 8.5(3) 2_657
Si1 N1 C1 N2 -2.59(16) .
Si1 N1 C1 C2 179.98(18) .
Si1 N1 C8 C9 148.42(17) .
Si1 N1 C8 C10 -88.6(2) .
Si1 N1 C8 C11 29.3(3) .
Si1 N2 C1 N1 2.59(16) .
Si1 N2 C1 C2 -179.98(18) .
Si1 N2 C12 C14 102.0(2) .
Si1 N2 C12 C13 -134.28(19) .
Si1 N2 C12 C15 -15.6(3) .
N1 Si1 N2 C1 -1.90(12) .
N1 Si1 N2 C12 -170.6(2) .
N1 C1 C2 C7 -86.3(3) .
N1 C1 C2 C3 92.2(3) .
N2 Si1 N1 C1 1.91(12) .
N2 Si1 N1 C8 168.0(2) .
N2 C1 C2 C7 96.8(3) .
N2 C1 C2 C3 -84.7(3) .
C1 Si1 N1 C8 166.1(3) .
C1 Si1 N2 C12 -168.7(3) .
C1 N1 C8 C9 -50.1(3) .
C1 N1 C8 C10 72.9(3) .
C1 N1 C8 C11 -169.2(2) .
C1 N2 C12 C14 -63.2(3) .
C1 N2 C12 C13 60.5(3) .
C1 N2 C12 C15 179.2(2) .
C1 C2 C7 C6 177.21(18) .
C1 C2 C3 C4 -178.17(19) .
C2 C7 C6 C5 1.1(3) .
C2 C3 C4 C5 0.7(3) .
C7 C2 C3 C4 0.3(3) .
C8 N1 C1 Si1 -167.3(2) .
C8 N1 C1 N2 -169.85(19) .
C8 N1 C1 C2 12.7(3) .
C3 C2 C7 C6 -1.2(3) .
C12 N2 C1 Si1 170.0(3) .
C12 N2 C1 N1 172.6(2) .
C12 N2 C1 C2 -9.9(3) .
C18 C19 C20 C21 0.0(3) .
C4 C5 C6 C7 0.0(3) .
C6 C5 C4 C3 -0.9(3) .
C19 C18 C17 C16 -0.1(4) .
C16 C21 C20 C19 0.1(3) .
C21 C16 C17 C18 0.2(4) .
C17 C18 C19 C20 0.0(3) .
C17 C16 C21 C20 -0.2(4) .
